data_8000497
loop_
_publ_author_name
'Hamamoto, Yosuke'
'Hirao, Yasukazu'
'Kubo, Takashi'

_publ_section_title
;
 Biradicaloid Behavior of a Twisted Double Bond.
;
_journal_issue 19
_journal_name_full 'The journal of physical chemistry letters'
_journal_page_first 4729
_journal_page_last 4734
_journal_paper_doi 10.1021/acs.jpclett.1c00664
_journal_volume 12
_journal_year 2021
_chemical_formula_moiety 'C60 H80 O6'
_chemical_formula_sum 'C60 H80 O6'
_chemical_formula_weight 897.24
_chemical_name_common
;
3,3',6,6'-tetra-n-octoxybianthrone (Twisted conformer)
;
_chemical_name_systematic
;
3,3',6,6'-tetraoctoxy-10H,10'H-[9,9'-bianthracenylidene]-10,10'-dione
;
_space_group_crystal_system monoclinic
_space_group_IT_number 14
_space_group_name_Hall '-P 2yn'
_space_group_name_H-M_alt 'P 1 21/n 1'
_atom_sites_solution_hydrogens geom
_atom_sites_solution_primary dual
_audit_creation_date 2019-10-10
_audit_creation_method
;
Olex2 1.2
(compiled 2018.05.29 svn.r3508 for OlexSys, GUI svn.r5506)
;
_cell_angle_alpha 90
_cell_angle_beta 93.159(3)
_cell_angle_gamma 90
_cell_formula_units_Z 4
_cell_length_a 6.7405(2)
_cell_length_b 38.8619(13)
_cell_length_c 19.7039(7)
_cell_measurement_reflns_used 7033
_cell_measurement_temperature 93.15
_cell_measurement_theta_max 73.8030
_cell_measurement_theta_min 2.2550
_cell_volume 5153.6(3)
_computing_cell_refinement 'CrysAlisPro 1.171.41.41a (Rigaku OD, 2019)'
_computing_data_collection 'CrysAlisPro 1.171.41.41a (Rigaku OD, 2019)'
_computing_data_reduction 'CrysAlisPro 1.171.41.41a (Rigaku OD, 2019)'
_computing_molecular_graphics 'Olex2 (Dolomanov et al., 2009)'
_computing_publication_material 'Olex2 (Dolomanov et al., 2009)'
_computing_structure_refinement 'ShelXL (Sheldrick, 2015)'
_computing_structure_solution 'ShelXT (Sheldrick, 2015)'
_diffrn_ambient_temperature 93.15
_diffrn_detector 'Rigaku HyPix-6000 area detector'
_diffrn_detector_area_resol_mean 10.0
_diffrn_detector_type 'HPC area detector'
_diffrn_measured_fraction_theta_full 0.979
_diffrn_measured_fraction_theta_max 0.976
_diffrn_measurement_details
;
List of Runs (angles in degrees, time in seconds):

  # Type    Start    End  Width  t~exp~   \w     \q     \k     \f   Frames
--------------------------------------------------------------------------
  1  \w    -64.00  37.00   0.50   10.00    --  -43.30  19.00 -90.00  202
  2  \w    -40.00 -14.00   0.50   10.00    --  -43.30  37.00 150.00   52
  3  \w     36.00  78.00   0.50   10.00    --   43.30-125.00 120.00   84
  4  \w     11.00  45.00   0.50   10.00    --   43.30 -37.00 -90.00   68
  5  \w    -54.00 -28.00   0.50   40.00    -- -100.00  61.00  60.00   52
  6  \w    -60.00 -28.00   0.50   40.00    -- -100.00  61.00 -30.00   64
  7  \w    -50.00 -21.00   0.50   40.00    -- -100.00  30.00 150.00   58
  8  \w    -48.00 -22.00   0.50   40.00    -- -100.00  30.00 120.00   52
  9  \w   -126.00 -91.00   0.50   40.00    -- -100.00 -15.00 150.00   70
 10  \w    -83.00 -26.00   0.50   40.00    -- -100.00  77.00   0.00  114
 11  \w    -75.00 -50.00   0.50   40.00    -- -100.00 -15.00 150.00   50
 12  \w    -83.00 -58.00   0.50   40.00    -- -100.00  77.00 -30.00   50
 13  \w   -111.00 -34.00   0.50   40.00    -- -100.00 125.00-150.00  154
 14  \w   -174.00-142.00   0.50   40.00    -- -100.00 -15.00 150.00   64
 15  \w     32.00  61.00   0.50   40.00    --  107.75 -45.00 -60.00   58
 16  \w    136.00 168.00   0.50   40.00    --  107.75  45.00-120.00   64
 17  \w     29.00  55.00   0.50   40.00    --  107.75 -30.00 150.00   52
 18  \w     37.00  86.00   0.50   40.00    --  107.75 -77.00   0.00   98
 19  \w     29.00  54.00   0.50   40.00    --  107.75 -30.00  90.00   50
 20  \w     69.00 112.00   0.50   40.00    --  107.75-125.00 120.00   86
 21  \w     34.00  65.00   0.50   40.00    --  107.75-125.00 120.00   62
 22  \w     93.00 120.00   0.50   40.00    --  107.75  45.00-120.00   54
 23  \w     40.00  68.00   0.50   40.00    --  107.75 -77.00 -90.00   56
 24  \w     33.00  61.00   0.50   40.00    --  107.75 -45.00 -90.00   56
 25  \w   -126.00 -78.00   0.50   40.00    -- -100.00-125.00 150.00   96
 26  \w    -88.00 -62.00   0.50   40.00    -- -100.00 125.00 -90.00   52
 27  \w     59.00  85.00   0.50   40.00    --  107.75 -77.00  30.00   52
;
_diffrn_measurement_device 'four-circle diffractometer'
_diffrn_measurement_device_type 'Rigaku XtaLAB Synergy-Custom'
_diffrn_measurement_method '\w scans'
_diffrn_orient_matrix_type 'CrysAlisPro convention (1999,Acta A55,543-557)'
_diffrn_orient_matrix_UB_11 0.0477771000
_diffrn_orient_matrix_UB_12 0.0329915000
_diffrn_orient_matrix_UB_13 0.0410008000
_diffrn_orient_matrix_UB_21 0.0035010000
_diffrn_orient_matrix_UB_22 -0.0209087000
_diffrn_orient_matrix_UB_23 0.0664688000
_diffrn_orient_matrix_UB_31 0.2239544000
_diffrn_orient_matrix_UB_32 -0.0067200000
_diffrn_orient_matrix_UB_33 -0.0053692000
_diffrn_radiation_monochromator 'multi-layer mirror optics'
_diffrn_radiation_probe x-ray
_diffrn_radiation_type CuK\a
_diffrn_radiation_wavelength 1.54184
_diffrn_reflns_av_R_equivalents 0.0849
_diffrn_reflns_av_unetI/netI 0.0744
_diffrn_reflns_Laue_measured_fraction_full 0.979
_diffrn_reflns_Laue_measured_fraction_max 0.976
_diffrn_reflns_limit_h_max 7
_diffrn_reflns_limit_h_min -4
_diffrn_reflns_limit_k_max 46
_diffrn_reflns_limit_k_min -46
_diffrn_reflns_limit_l_max 23
_diffrn_reflns_limit_l_min -23
_diffrn_reflns_number 25524
_diffrn_reflns_point_group_measured_fraction_full 0.979
_diffrn_reflns_point_group_measured_fraction_max 0.976
_diffrn_reflns_theta_full 67.684
_diffrn_reflns_theta_max 68.250
_diffrn_reflns_theta_min 2.274
_diffrn_source 'rotating anode X-ray generator'
_diffrn_source_type FR
_exptl_absorpt_coefficient_mu 0.564
_exptl_absorpt_correction_T_max 1.00000
_exptl_absorpt_correction_T_min 0.58914
_exptl_absorpt_correction_type multi-scan
_exptl_absorpt_process_details
;
CrysAlisPro 1.171.41.41a (Rigaku Oxford Diffraction, 2019)
Empirical absorption correction using spherical harmonics,
 implemented in SCALE3 ABSPACK scaling algorithm.
;
_exptl_crystal_colour 'dark violet'
_exptl_crystal_colour_modifier dark
_exptl_crystal_colour_primary violet
_exptl_crystal_density_diffrn 1.156
_exptl_crystal_description fibrous
_exptl_crystal_F_000 1952
_exptl_crystal_size_max 0.318
_exptl_crystal_size_mid 0.016
_exptl_crystal_size_min 0.011
_refine_diff_density_max 0.524
_refine_diff_density_min -0.405
_refine_diff_density_rms 0.087
_refine_ls_extinction_method none
_refine_ls_goodness_of_fit_ref 1.034
_refine_ls_hydrogen_treatment constr
_refine_ls_matrix_type full
_refine_ls_number_parameters 693
_refine_ls_number_reflns 9200
_refine_ls_number_restraints 162
_refine_ls_restrained_S_all 1.026
_refine_ls_R_factor_all 0.1462
_refine_ls_R_factor_gt 0.1102
_refine_ls_shift/su_max 0.000
_refine_ls_shift/su_mean 0.000
_refine_ls_structure_factor_coef Fsqd
_refine_ls_weighting_details 'w=1/[\s^2^(Fo^2^)+(0.1306P)^2^+20.9462P] where P=(Fo^2^+2Fc^2^)/3'
_refine_ls_weighting_scheme calc
_refine_ls_wR_factor_gt 0.3056
_refine_ls_wR_factor_ref 0.3269
_reflns_Friedel_coverage 0.000
_reflns_number_gt 6075
_reflns_number_total 9200
_reflns_threshold_expression 'I > 2\s(I)'
_cod_data_source_file jz1c00664_si_002.cif
_cod_data_source_block BA3-Twisted
_cod_depositor_comments 'Adding full bibliography for 8000496--8000497.cif.'
_cod_database_code 8000497
_shelx_shelxl_version_number 2018/3
_chemical_oxdiff_formula 'C60 H80 O6'
_shelx_space_group_comment
;
The symmetry employed for this shelxl refinement is uniquely defined
by the following loop, which should always be used as a source of
symmetry information in preference to the above space-group names.
They are only intended as comments.
;
_shelx_estimated_absorpt_t_max 0.994
_shelx_estimated_absorpt_t_min 0.840
_diffrn_oxdiff_digest_frames
;
01c960bcb7259b092a05f84d2a97419afb019706c07
;
_reflns_odcompleteness_completeness 97.46
_reflns_odcompleteness_iscentric 1
_reflns_odcompleteness_theta 68.13
_olex2_refinement_description
;
1. Fixed Uiso
 At 1.2 times of:
  All C(H) groups, All C(H,H) groups, All C(H,H,H,H) groups
 At 1.5 times of:
  All C(H,H,H) groups
2. Uiso/Uaniso restraints and constraints
C47 \\sim C52 \\sim C49 \\sim C50 \\sim C48 \\sim C51 \\sim C48A \\sim C49A
\\sim C50A \\sim C51A \\sim C52A: within 2A with sigma of 0.04 and sigma for
terminal atoms of 0.08
C56 \\sim C57 \\sim C59 \\sim C58 \\sim C60: within 2A with sigma of 0.04 and
sigma for terminal atoms of 0.08
3. Others
 Sof(H47C)=Sof(H47D)=Sof(C48A)=Sof(H48C)=Sof(H48D)=Sof(C49A)=Sof(H49C)=
 Sof(H49D)=Sof(C50A)=Sof(H50C)=Sof(H50D)=Sof(C51A)=Sof(H51C)=Sof(H51D)=
 Sof(C52A)=Sof(H52D)=Sof(H52E)=Sof(H52F)=1-FVAR(1)
 Sof(H47A)=Sof(H47B)=Sof(C52)=Sof(H52A)=Sof(H52B)=Sof(H52C)=Sof(C49)=Sof(H49A)=
 Sof(H49B)=Sof(C50)=Sof(H50A)=Sof(H50B)=Sof(C48)=Sof(H48A)=Sof(H48B)=Sof(C51)=
 Sof(H51A)=Sof(H51B)=FVAR(1)
 Sof(H55A)=Sof(H55B)=Sof(C56A)=Sof(H56C)=Sof(H56D)=Sof(C57A)=Sof(H57C)=
 Sof(H57D)=Sof(C58A)=Sof(H58C)=Sof(H58D)=Sof(C59A)=Sof(H59C)=Sof(H59D)=
 Sof(C60A)=Sof(H60D)=Sof(H60E)=Sof(H60F)=1-FVAR(2)
 Sof(H55C)=Sof(H55D)=Sof(C60)=Sof(H60A)=Sof(H60B)=Sof(H60C)=Sof(C59)=Sof(H59A)=
 Sof(H59B)=Sof(C58)=Sof(H58A)=Sof(H58B)=Sof(C56)=Sof(H56A)=Sof(H56B)=Sof(C57)=
 Sof(H57A)=Sof(H57B)=FVAR(2)
4.a Secondary CH2 refined with riding coordinates:
 C15(H15A,H15B), C23(H23A,H23B), C16(H16A,H16B), C17(H17A,H17B), C25(H25A,
 H25B), C18(H18A,H18B), C24(H24A,H24B), C28(H28A,H28B), C53(H53A,H53B),
 C29(H29A,H29B), C19(H19A,H19B), C27(H27A,H27B), C26(H26A,H26B), C20(H20A,H20B),
  C21(H21A,H21B), C45(H45A,H45B), C54(H54A,H54B), C47(H47A,H47B), C47(H47C,
 H47D), C46(H46A,H46B), C55(H55C,H55D), C55(H55A,H55B), C49(H49A,H49B),
 C50(H50A,H50B), C48(H48A,H48B), C51(H51A,H51B), C59(H59A,H59B), C58(H58A,H58B),
  C56(H56A,H56B), C57(H57A,H57B), C48A(H48C,H48D), C49A(H49C,H49D), C50A(H50C,
 H50D), C51A(H51C,H51D), C56A(H56C,H56D), C57A(H57C,H57D), C58A(H58C,H58D),
 C59A(H59C,H59D)
4.b Aromatic/amide H refined with riding coordinates:
 C5(H5), C36(H36), C3(H3), C10(H10), C43(H43), C33(H33), C6(H6), C13(H13),
 C11(H11), C40(H40), C35(H35), C41(H41)
4.c Idealised Me refined as rotating group:
 C30(H30A,H30B,H30C), C22(H22A,H22B,H22C), C52(H52A,H52B,H52C), C60(H60A,H60B,
 H60C), C52A(H52D,H52E,H52F), C60A(H60D,H60E,H60F)
;
_olex2_submission_special_instructions 'No special instructions were received'
_oxdiff_exptl_absorpt_empirical_details
;
Empirical correction (ABSPACK) includes:
- Absorption correction using spherical harmonics
- Frame scaling
;
_oxdiff_exptl_absorpt_empirical_full_max 1.821
_oxdiff_exptl_absorpt_empirical_full_min 0.494

loop_
_space_group_symop_operation_xyz
'x, y, z'
'-x+1/2, y+1/2, -z+1/2'
'-x, -y, -z'
'x-1/2, -y-1/2, z-1/2'

loop_
_atom_site_label
_atom_site_type_symbol
_atom_site_fract_x
_atom_site_fract_y
_atom_site_fract_z
_atom_site_U_iso_or_equiv
_atom_site_adp_type
_atom_site_occupancy
_atom_site_site_symmetry_order
_atom_site_calc_flag
_atom_site_refinement_flags_posn
_atom_site_refinement_flags_adp
_atom_site_refinement_flags_occupancy
_atom_site_disorder_assembly
_atom_site_disorder_group
O1 O 0.6915(5) 0.28971(8) 0.55084(17) 0.0302(8) Uani 1 1 d . . . . .
O2 O 1.3134(5) 0.31246(9) 0.42223(18) 0.0337(8) Uani 1 1 d . . . . .
O3 O 0.1016(5) 0.33735(9) 0.67152(18) 0.0329(8) Uani 1 1 d . . . . .
O4 O 0.7685(5) 0.53805(9) 0.48812(18) 0.0341(8) Uani 1 1 d . . . . .
O5 O 0.8540(5) 0.52295(10) 0.74298(18) 0.0377(9) Uani 1 1 d . . . . .
O6 O 0.6469(6) 0.48427(10) 0.25338(18) 0.0397(9) Uani 1 1 d . . . . .
C1 C 0.7022(6) 0.32133(12) 0.5455(2) 0.0245(10) Uani 1 1 d . . . . .
C37 C 0.7546(6) 0.45629(12) 0.5774(2) 0.0270(10) Uani 1 1 d . . . . .
C8 C 0.7278(6) 0.39614(12) 0.5309(2) 0.0242(10) Uani 1 1 d . . . . .
C4 C 1.1635(7) 0.33063(13) 0.4487(2) 0.0279(10) Uani 1 1 d . . . . .
C31 C 0.7554(6) 0.50675(12) 0.4978(2) 0.0253(10) Uani 1 1 d . . . . .
C9 C 0.5751(6) 0.38023(12) 0.5709(2) 0.0254(10) Uani 1 1 d . . . . .
C7 C 0.8687(7) 0.37346(13) 0.5005(2) 0.0259(10) Uani 1 1 d . . . . .
C5 C 1.1767(7) 0.36629(13) 0.4431(3) 0.0294(11) Uani 1 1 d . . . . .
H5 H 1.284280 0.376175 0.420742 0.035 Uiso 1 1 calc R . . . .
C36 C 0.7860(7) 0.44489(13) 0.6451(2) 0.0284(10) Uani 1 1 d . . . . .
H36 H 0.786891 0.420855 0.653907 0.034 Uiso 1 1 calc R . . . .
C32 C 0.7634(6) 0.49203(12) 0.5670(2) 0.0242(10) Uani 1 1 d . . . . .
C39 C 0.7232(6) 0.44693(13) 0.4523(2) 0.0266(10) Uani 1 1 d . . . . .
C44 C 0.7324(6) 0.48234(12) 0.4408(2) 0.0259(10) Uani 1 1 d . . . . .
C3 C 1.0062(7) 0.31611(13) 0.4807(2) 0.0283(10) Uani 1 1 d . . . . .
H3 H 0.997046 0.291834 0.485170 0.034 Uiso 1 1 calc R . . . .
C12 C 0.2614(6) 0.34949(13) 0.6380(2) 0.0278(10) Uani 1 1 d . . . . .
C2 C 0.8588(6) 0.33764(12) 0.5066(2) 0.0255(10) Uani 1 1 d . . . . .
C10 C 0.4193(7) 0.40030(13) 0.5970(2) 0.0277(10) Uani 1 1 d . . . . .
H10 H 0.419006 0.424538 0.590731 0.033 Uiso 1 1 calc R . . . .
C38 C 0.7346(6) 0.43252(13) 0.5207(2) 0.0255(10) Uani 1 1 d . . . . .
C42 C 0.6765(7) 0.47448(14) 0.3201(3) 0.0325(11) Uani 1 1 d . . . . .
C43 C 0.7117(7) 0.49623(13) 0.3747(3) 0.0300(11) Uani 1 1 d . . . . .
H43 H 0.721844 0.520347 0.367913 0.036 Uiso 1 1 calc R . . . .
C14 C 0.5609(6) 0.34456(13) 0.5770(2) 0.0260(10) Uani 1 1 d . . . . .
C33 C 0.7962(7) 0.51530(13) 0.6217(3) 0.0304(11) Uani 1 1 d . . . . .
H33 H 0.802018 0.539350 0.613377 0.036 Uiso 1 1 calc R . . . .
C15 C 1.3251(7) 0.27607(13) 0.4337(3) 0.0312(11) Uani 1 1 d . . . . .
H15A H 1.204896 0.264497 0.413607 0.037 Uiso 1 1 calc R . . . .
H15B H 1.336025 0.271085 0.483043 0.037 Uiso 1 1 calc R . . . .
C6 C 1.0373(7) 0.38724(13) 0.4693(2) 0.0285(10) Uani 1 1 d . . . . .
H6 H 1.053021 0.411485 0.466698 0.034 Uiso 1 1 calc R . . . .
C13 C 0.4045(7) 0.32892(13) 0.6106(2) 0.0282(10) Uani 1 1 d . . . . .
H13 H 0.397578 0.304581 0.614315 0.034 Uiso 1 1 calc R . . . .
C11 C 0.2702(7) 0.38518(13) 0.6309(2) 0.0301(11) Uani 1 1 d . . . . .
H11 H 0.171601 0.399153 0.649860 0.036 Uiso 1 1 calc R . . . .
C23 C 0.0732(7) 0.30078(13) 0.6727(3) 0.0308(11) Uani 1 1 d . . . . .
H23A H 0.189287 0.289498 0.696275 0.037 Uiso 1 1 calc R . . . .
H23B H 0.058729 0.291720 0.625723 0.037 Uiso 1 1 calc R . . . .
C16 C 1.5076(7) 0.26357(14) 0.4002(2) 0.0318(11) Uani 1 1 d . . . . .
H16A H 1.625301 0.275505 0.421247 0.038 Uiso 1 1 calc R . . . .
H16B H 1.496281 0.270041 0.351587 0.038 Uiso 1 1 calc R . . . .
C17 C 1.5409(8) 0.22514(14) 0.4056(3) 0.0342(11) Uani 1 1 d . . . . .
H17A H 1.423711 0.212939 0.384808 0.041 Uiso 1 1 calc R . . . .
H17B H 1.555703 0.218466 0.454065 0.041 Uiso 1 1 calc R . . . .
C25 C -0.1634(7) 0.25524(14) 0.7071(3) 0.0343(11) Uani 1 1 d . . . . .
H25A H -0.051549 0.242034 0.728821 0.041 Uiso 1 1 calc R . . . .
H25B H -0.179280 0.247955 0.658930 0.041 Uiso 1 1 calc R . . . .
C40 C 0.6811(7) 0.42555(13) 0.3945(3) 0.0334(11) Uani 1 1 d . . . . .
H40 H 0.665937 0.401465 0.400643 0.040 Uiso 1 1 calc R . . . .
C35 C 0.8152(7) 0.46717(13) 0.6985(3) 0.0308(11) Uani 1 1 d . . . . .
H35 H 0.832613 0.458475 0.743543 0.037 Uiso 1 1 calc R . . . .
C41 C 0.6622(8) 0.43907(14) 0.3303(3) 0.0355(12) Uani 1 1 d . . . . .
H41 H 0.639040 0.424208 0.292436 0.043 Uiso 1 1 calc R . . . .
C34 C 0.8197(7) 0.50284(13) 0.6871(3) 0.0310(11) Uani 1 1 d . . . . .
C18 C 1.7284(8) 0.21419(14) 0.3694(3) 0.0345(12) Uani 1 1 d . . . . .
H18A H 1.721033 0.223925 0.322877 0.041 Uiso 1 1 calc R . . . .
H18B H 1.846561 0.224185 0.394099 0.041 Uiso 1 1 calc R . . . .
C24 C -0.1132(7) 0.29338(14) 0.7099(3) 0.0322(11) Uani 1 1 d . . . . .
H24A H -0.225526 0.306782 0.689004 0.039 Uiso 1 1 calc R . . . .
H24B H -0.092894 0.300681 0.757965 0.039 Uiso 1 1 calc R . . . .
C28 C -0.5977(7) 0.20052(13) 0.7754(3) 0.0357(12) Uani 1 1 d . . . . .
H28A H -0.586266 0.208134 0.823360 0.043 Uiso 1 1 calc R . . . .
H28B H -0.705709 0.214016 0.751975 0.043 Uiso 1 1 calc R . . . .
C53 C 0.6625(8) 0.51997(15) 0.2372(3) 0.0394(13) Uani 1 1 d . . . . .
H53A H 0.801071 0.528033 0.245406 0.047 Uiso 1 1 calc R . . . .
H53B H 0.575233 0.533851 0.265363 0.047 Uiso 1 1 calc R . . . .
C29 C -0.6550(8) 0.16269(14) 0.7733(3) 0.0380(12) Uani 1 1 d . . . . .
H29A H -0.551928 0.149090 0.799031 0.046 Uiso 1 1 calc R . . . .
H29B H -0.661711 0.154549 0.725615 0.046 Uiso 1 1 calc R . . . .
C19 C 1.7559(8) 0.17535(14) 0.3646(3) 0.0366(12) Uani 1 1 d . . . . .
H19A H 1.637428 0.165160 0.340383 0.044 Uiso 1 1 calc R . . . .
H19B H 1.766548 0.165519 0.411030 0.044 Uiso 1 1 calc R . . . .
C27 C -0.4030(8) 0.20853(14) 0.7424(3) 0.0395(13) Uani 1 1 d . . . . .
H27A H -0.293620 0.195902 0.767044 0.047 Uiso 1 1 calc R . . . .
H27B H -0.411993 0.200118 0.694925 0.047 Uiso 1 1 calc R . . . .
C26 C -0.3530(7) 0.24669(14) 0.7424(3) 0.0361(12) Uani 1 1 d . . . . .
H26A H -0.338557 0.254837 0.790064 0.043 Uiso 1 1 calc R . . . .
H26B H -0.465213 0.259389 0.719634 0.043 Uiso 1 1 calc R . . . .
C20 C 1.9411(8) 0.16566(15) 0.3274(3) 0.0382(12) Uani 1 1 d . . . . .
H20A H 1.934580 0.176959 0.282296 0.046 Uiso 1 1 calc R . . . .
H20B H 2.059991 0.174581 0.353437 0.046 Uiso 1 1 calc R . . . .
C21 C 1.9642(9) 0.12735(15) 0.3178(3) 0.0437(13) Uani 1 1 d . . . . .
H21A H 1.843901 0.118271 0.292798 0.052 Uiso 1 1 calc R . . . .
H21B H 1.974947 0.116074 0.362879 0.052 Uiso 1 1 calc R . . . .
C45 C 0.8545(9) 0.55915(14) 0.7347(3) 0.0425(13) Uani 1 1 d . . . . .
H45A H 0.725262 0.566813 0.713618 0.051 Uiso 1 1 calc R . . . .
H45B H 0.960242 0.565905 0.704397 0.051 Uiso 1 1 calc R . . . .
C30 C -0.8562(8) 0.15702(14) 0.8039(3) 0.0429(14) Uani 1 1 d . . . . .
H30A H -0.955581 0.172175 0.781403 0.064 Uiso 1 1 calc GR . . . .
H30B H -0.844816 0.162251 0.852644 0.064 Uiso 1 1 calc GR . . . .
H30C H -0.896927 0.132985 0.797367 0.064 Uiso 1 1 calc GR . . . .
C22 C 2.1466(10) 0.11811(16) 0.2788(3) 0.0505(15) Uani 1 1 d . . . . .
H22A H 2.134686 0.128540 0.233472 0.076 Uiso 1 1 calc GR . . . .
H22B H 2.155634 0.093050 0.274434 0.076 Uiso 1 1 calc GR . . . .
H22C H 2.266400 0.126826 0.303491 0.076 Uiso 1 1 calc GR . . . .
C54 C 0.5977(10) 0.52313(18) 0.1626(3) 0.0525(16) Uani 1 1 d . . . . .
H54A H 0.612336 0.547450 0.148795 0.063 Uiso 1 1 calc R . . . .
H54B H 0.454833 0.517261 0.156992 0.063 Uiso 1 1 calc R . . . .
C47 C 0.7320(13) 0.5678(2) 0.8505(4) 0.068(2) Uani 1 1 d . U . . .
H47A H 0.764929 0.545743 0.873575 0.081 Uiso 0.672(12) 1 calc R . P A 1
H47B H 0.604985 0.564603 0.823503 0.081 Uiso 0.672(12) 1 calc R . P A 1
H47C H 0.788041 0.565439 0.897729 0.081 Uiso 0.328(12) 1 calc R . P A 2
H47D H 0.663348 0.546139 0.836885 0.081 Uiso 0.328(12) 1 calc R . P A 2
C46 C 0.8906(12) 0.57604(19) 0.8034(4) 0.0643(19) Uani 1 1 d . . . . .
H46A H 1.020238 0.568264 0.823950 0.077 Uiso 1 1 calc R . . . .
H46B H 0.897273 0.601295 0.797341 0.077 Uiso 1 1 calc R . . . .
C55 C 0.7110(13) 0.5006(3) 0.1144(4) 0.080(3) Uani 1 1 d . . . . .
H55C H 0.852676 0.506800 0.122955 0.096 Uiso 0.511(10) 1 calc R . P B -1
H55D H 0.697354 0.476808 0.131425 0.096 Uiso 0.511(10) 1 calc R . P B -1
H55A H 0.718942 0.476981 0.133126 0.096 Uiso 0.489(10) 1 calc R . P B -2
H55B H 0.634411 0.499486 0.070144 0.096 Uiso 0.489(10) 1 calc R . P B -2
C52 C 0.420(4) 0.7131(8) 0.9574(12) 0.072(5) Uani 0.672(12) 1 d . U P A 1
H52A H 0.389489 0.704062 1.002124 0.108 Uiso 0.672(12) 1 calc GR . P A 1
H52B H 0.317184 0.729417 0.941718 0.108 Uiso 0.672(12) 1 calc GR . P A 1
H52C H 0.549383 0.724724 0.960945 0.108 Uiso 0.672(12) 1 calc GR . P A 1
C49 C 0.578(2) 0.6251(5) 0.8804(8) 0.061(4) Uani 0.672(12) 1 d . U P A 1
H49A H 0.441104 0.616725 0.869591 0.073 Uiso 0.672(12) 1 calc R . P A 1
H49B H 0.629211 0.634106 0.837717 0.073 Uiso 0.672(12) 1 calc R . P A 1
C60 C 0.831(5) 0.3772(14) -0.030(2) 0.105(12) Uani 0.511(10) 1 d . U P B -1
H60A H 0.837412 0.373262 0.019193 0.158 Uiso 0.511(10) 1 calc GR . P B -1
H60B H 0.931995 0.363022 -0.050752 0.158 Uiso 0.511(10) 1 calc GR . P B -1
H60C H 0.699173 0.370852 -0.049325 0.158 Uiso 0.511(10) 1 calc GR . P B -1
C50 C 0.5673(19) 0.6550(3) 0.9306(7) 0.067(3) Uani 0.672(12) 1 d . U P A 1
H50A H 0.524046 0.645946 0.974385 0.081 Uiso 0.672(12) 1 calc R . P A 1
H50B H 0.702176 0.664715 0.938886 0.081 Uiso 0.672(12) 1 calc R . P A 1
C48 C 0.7040(19) 0.5951(3) 0.9036(6) 0.070(3) Uani 0.672(12) 1 d . U P A 1
H48A H 0.643194 0.584247 0.942864 0.083 Uiso 0.672(12) 1 calc R . P A 1
H48B H 0.836440 0.603788 0.919596 0.083 Uiso 0.672(12) 1 calc R . P A 1
C51 C 0.428(2) 0.6833(3) 0.9067(6) 0.071(3) Uani 0.672(12) 1 d . U P A 1
H51A H 0.292958 0.673620 0.898793 0.085 Uiso 0.672(12) 1 calc R . P A 1
H51B H 0.470859 0.692271 0.862855 0.085 Uiso 0.672(12) 1 calc R . P A 1
C59 C 0.743(3) 0.4356(8) 0.0067(10) 0.105(7) Uani 0.511(10) 1 d . U P B -1
H59A H 0.600016 0.432687 -0.006356 0.126 Uiso 0.511(10) 1 calc R . P B -1
H59B H 0.767068 0.426404 0.053257 0.126 Uiso 0.511(10) 1 calc R . P B -1
C58 C 0.870(4) 0.4141(9) -0.0439(12) 0.093(8) Uani 0.511(10) 1 d . U P B -1
H58A H 0.828665 0.419833 -0.091642 0.112 Uiso 0.511(10) 1 calc R . P B -1
H58B H 1.012769 0.419402 -0.036164 0.112 Uiso 0.511(10) 1 calc R . P B -1
C56 C 0.682(3) 0.4983(7) 0.0433(10) 0.110(7) Uani 0.511(10) 1 d . U P B -1
H56A H 0.716408 0.520875 0.024004 0.132 Uiso 0.511(10) 1 calc R . P B -1
H56B H 0.537850 0.494708 0.032674 0.132 Uiso 0.511(10) 1 calc R . P B -1
C57 C 0.791(3) 0.4713(7) 0.0064(13) 0.126(8) Uani 0.511(10) 1 d . U P B -1
H57A H 0.786081 0.478423 -0.041851 0.152 Uiso 0.511(10) 1 calc R . P B -1
H57B H 0.931846 0.473045 0.023202 0.152 Uiso 0.511(10) 1 calc R . P B -1
C48A C 0.586(4) 0.5992(7) 0.8438(14) 0.082(7) Uani 0.328(12) 1 d . U P A 2
H48C H 0.572265 0.606908 0.795872 0.098 Uiso 0.328(12) 1 calc R . P A 2
H48D H 0.452826 0.592280 0.857938 0.098 Uiso 0.328(12) 1 calc R . P A 2
C49A C 0.665(6) 0.6276(11) 0.887(2) 0.077(8) Uani 0.328(12) 1 d . U P A 2
H49C H 0.792859 0.635477 0.870777 0.093 Uiso 0.328(12) 1 calc R . P A 2
H49D H 0.689976 0.618964 0.934472 0.093 Uiso 0.328(12) 1 calc R . P A 2
C50A C 0.521(4) 0.6577(6) 0.8881(13) 0.066(6) Uani 0.328(12) 1 d . U P A 2
H50C H 0.387495 0.648317 0.894919 0.079 Uiso 0.328(12) 1 calc R . P A 2
H50D H 0.516627 0.668274 0.842304 0.079 Uiso 0.328(12) 1 calc R . P A 2
C51A C 0.560(5) 0.6867(7) 0.9401(13) 0.081(7) Uani 0.328(12) 1 d . U P A 2
H51C H 0.679851 0.699829 0.929455 0.097 Uiso 0.328(12) 1 calc R . P A 2
H51D H 0.580332 0.676973 0.986422 0.097 Uiso 0.328(12) 1 calc R . P A 2
C52A C 0.368(9) 0.7115(18) 0.936(3) 0.091(15) Uani 0.328(12) 1 d . U P A 2
H52D H 0.339216 0.718757 0.888963 0.137 Uiso 0.328(12) 1 calc GR . P A 2
H52E H 0.394169 0.731807 0.964709 0.137 Uiso 0.328(12) 1 calc GR . P A 2
H52F H 0.253084 0.699031 0.952280 0.137 Uiso 0.328(12) 1 calc GR . P A 2
C56A C 0.909(2) 0.5123(4) 0.1029(7) 0.058(4) Uani 0.489(10) 1 d . . P B -2
H56C H 0.976334 0.494096 0.077486 0.069 Uiso 0.489(10) 1 calc R . P B -2
H56D H 0.982403 0.514498 0.147724 0.069 Uiso 0.489(10) 1 calc R . P B -2
C57A C 0.932(2) 0.5467(4) 0.0643(7) 0.059(4) Uani 0.489(10) 1 d . . P B -2
H57C H 0.855687 0.545154 0.019904 0.071 Uiso 0.489(10) 1 calc R . P B -2
H57D H 0.873149 0.565414 0.090627 0.071 Uiso 0.489(10) 1 calc R . P B -2
C58A C 1.145(2) 0.5556(5) 0.0521(9) 0.067(4) Uani 0.489(10) 1 d . . P B -2
H58C H 1.214468 0.559873 0.096821 0.080 Uiso 0.489(10) 1 calc R . P B -2
H58D H 1.207079 0.535144 0.032187 0.080 Uiso 0.489(10) 1 calc R . P B -2
C59A C 1.180(3) 0.5853(5) 0.0080(15) 0.071(5) Uani 0.489(10) 1 d . . P B -2
H59C H 1.120840 0.580239 -0.038089 0.085 Uiso 0.489(10) 1 calc R . P B -2
H59D H 1.324565 0.588012 0.004386 0.085 Uiso 0.489(10) 1 calc R . P B -2
C60A C 1.092(4) 0.6204(11) 0.033(2) 0.075(8) Uani 0.489(10) 1 d . . P B -2
H60D H 0.951114 0.617356 0.041404 0.113 Uiso 0.489(10) 1 calc GR . P B -2
H60E H 1.105278 0.637935 -0.002341 0.113 Uiso 0.489(10) 1 calc GR . P B -2
H60F H 1.164696 0.627667 0.074770 0.113 Uiso 0.489(10) 1 calc GR . P B -2

loop_
_atom_site_aniso_label
_atom_site_aniso_U_11
_atom_site_aniso_U_22
_atom_site_aniso_U_33
_atom_site_aniso_U_23
_atom_site_aniso_U_13
_atom_site_aniso_U_12
O1 0.0308(17) 0.0250(18) 0.0350(19) -0.0004(14) 0.0042(14) 0.0001(14)
O2 0.0278(17) 0.0298(19) 0.045(2) -0.0022(15) 0.0129(15) 0.0018(14)
O3 0.0252(17) 0.035(2) 0.039(2) 0.0027(15) 0.0101(14) -0.0016(14)
O4 0.0345(19) 0.0261(19) 0.042(2) 0.0008(15) 0.0001(15) 0.0001(14)
O5 0.039(2) 0.040(2) 0.035(2) -0.0096(16) 0.0024(15) -0.0016(16)
O6 0.043(2) 0.044(2) 0.032(2) 0.0040(16) 0.0015(16) 0.0014(17)
C1 0.020(2) 0.035(3) 0.018(2) -0.0016(18) 0.0002(17) 0.0014(19)
C37 0.014(2) 0.031(3) 0.036(3) -0.003(2) 0.0063(18) -0.0009(18)
C8 0.019(2) 0.030(3) 0.024(2) 0.0003(18) 0.0032(17) -0.0011(18)
C4 0.020(2) 0.034(3) 0.029(3) -0.002(2) 0.0057(18) 0.0025(19)
C31 0.011(2) 0.030(3) 0.034(3) -0.002(2) 0.0012(17) 0.0017(17)
C9 0.020(2) 0.034(3) 0.022(2) -0.0028(19) 0.0005(17) 0.0007(18)
C7 0.023(2) 0.033(3) 0.022(2) -0.0011(19) 0.0014(17) -0.0001(19)
C5 0.021(2) 0.033(3) 0.035(3) 0.000(2) 0.0085(19) -0.0014(19)
C36 0.023(2) 0.031(3) 0.031(3) 0.000(2) 0.0015(19) -0.0004(19)
C32 0.013(2) 0.031(3) 0.029(2) -0.0022(19) 0.0052(17) 0.0036(17)
C39 0.018(2) 0.034(3) 0.028(2) 0.000(2) 0.0025(17) 0.0012(18)
C44 0.018(2) 0.031(3) 0.030(2) 0.0004(19) 0.0051(18) 0.0032(18)
C3 0.028(2) 0.025(2) 0.032(3) -0.0013(19) 0.0037(19) 0.0012(19)
C12 0.018(2) 0.041(3) 0.025(2) 0.002(2) 0.0055(18) -0.0034(19)
C2 0.020(2) 0.033(3) 0.023(2) -0.0022(19) 0.0012(17) -0.0013(18)
C10 0.021(2) 0.032(3) 0.030(3) 0.000(2) 0.0007(18) -0.0018(19)
C38 0.015(2) 0.034(3) 0.028(2) -0.0029(19) 0.0028(17) -0.0001(18)
C42 0.028(2) 0.040(3) 0.029(3) 0.002(2) 0.0018(19) 0.004(2)
C43 0.021(2) 0.032(3) 0.037(3) 0.003(2) 0.0044(19) 0.0005(19)
C14 0.018(2) 0.036(3) 0.024(2) 0.0007(19) 0.0028(17) -0.0017(18)
C33 0.022(2) 0.028(3) 0.041(3) -0.003(2) 0.005(2) -0.0001(19)
C15 0.028(2) 0.034(3) 0.031(3) -0.002(2) 0.005(2) 0.002(2)
C6 0.025(2) 0.026(2) 0.034(3) 0.001(2) 0.0041(19) -0.0057(19)
C13 0.024(2) 0.031(3) 0.030(3) 0.000(2) 0.0022(19) -0.0018(19)
C11 0.020(2) 0.039(3) 0.032(3) -0.004(2) 0.0063(19) 0.002(2)
C23 0.022(2) 0.039(3) 0.032(3) 0.002(2) 0.0033(19) 0.001(2)
C16 0.028(2) 0.043(3) 0.024(2) -0.003(2) 0.0021(19) 0.003(2)
C17 0.034(3) 0.040(3) 0.029(3) -0.002(2) 0.005(2) 0.004(2)
C25 0.028(3) 0.043(3) 0.032(3) 0.004(2) 0.005(2) -0.001(2)
C40 0.033(3) 0.028(3) 0.040(3) -0.001(2) 0.002(2) 0.000(2)
C35 0.026(2) 0.040(3) 0.027(3) 0.000(2) 0.0005(19) -0.001(2)
C41 0.036(3) 0.041(3) 0.030(3) -0.006(2) 0.003(2) -0.001(2)
C34 0.022(2) 0.039(3) 0.033(3) -0.010(2) 0.0037(19) -0.002(2)
C18 0.035(3) 0.041(3) 0.028(3) -0.002(2) 0.003(2) 0.006(2)
C24 0.025(2) 0.043(3) 0.029(3) 0.004(2) 0.0051(19) 0.000(2)
C28 0.030(3) 0.032(3) 0.045(3) 0.003(2) 0.006(2) 0.000(2)
C53 0.037(3) 0.044(3) 0.038(3) 0.006(2) 0.002(2) 0.004(2)
C29 0.032(3) 0.039(3) 0.043(3) 0.005(2) 0.004(2) 0.000(2)
C19 0.036(3) 0.040(3) 0.033(3) -0.001(2) 0.002(2) 0.005(2)
C27 0.032(3) 0.039(3) 0.049(3) 0.003(2) 0.010(2) 0.002(2)
C26 0.025(2) 0.042(3) 0.042(3) 0.004(2) 0.008(2) 0.000(2)
C20 0.036(3) 0.044(3) 0.034(3) 0.000(2) 0.001(2) 0.007(2)
C21 0.051(3) 0.040(3) 0.040(3) -0.002(2) 0.003(3) 0.009(3)
C45 0.041(3) 0.038(3) 0.048(3) -0.012(3) 0.005(3) 0.000(2)
C30 0.036(3) 0.031(3) 0.062(4) 0.004(3) 0.009(3) -0.005(2)
C22 0.062(4) 0.043(3) 0.047(4) -0.005(3) 0.010(3) 0.019(3)
C54 0.061(4) 0.057(4) 0.039(3) 0.008(3) 0.002(3) 0.002(3)
C47 0.088(5) 0.059(4) 0.056(4) -0.003(3) 0.012(4) 0.001(4)
C46 0.081(5) 0.051(4) 0.060(4) -0.017(3) 0.000(4) -0.012(4)
C55 0.085(6) 0.114(7) 0.042(4) -0.003(4) 0.018(4) -0.006(5)
C52 0.095(12) 0.058(9) 0.062(13) -0.018(10) 0.004(9) 0.006(8)
C49 0.080(9) 0.061(8) 0.043(7) 0.004(5) 0.006(7) 0.006(8)
C60 0.10(3) 0.15(3) 0.068(17) -0.002(16) 0.00(2) 0.02(3)
C50 0.081(7) 0.059(7) 0.061(8) 0.000(6) -0.003(6) 0.007(6)
C48 0.088(8) 0.071(7) 0.049(6) -0.002(5) 0.000(5) 0.014(6)
C51 0.109(10) 0.048(6) 0.057(7) 0.003(5) 0.010(7) 0.002(6)
C59 0.062(10) 0.17(2) 0.084(12) -0.067(13) 0.004(9) 0.002(12)
C58 0.076(13) 0.14(2) 0.063(13) -0.032(15) 0.003(11) 0.004(14)
C56 0.077(12) 0.17(2) 0.081(13) -0.028(13) 0.000(9) -0.012(12)
C57 0.069(11) 0.161(19) 0.149(17) -0.097(15) 0.008(11) -0.006(12)
C48A 0.104(15) 0.069(13) 0.073(13) -0.026(11) 0.016(12) -0.004(12)
C49A 0.100(17) 0.059(13) 0.071(14) -0.010(11) -0.014(15) -0.002(16)
C50A 0.103(14) 0.057(12) 0.036(10) -0.002(9) -0.010(11) 0.000(11)
C51A 0.109(16) 0.078(15) 0.052(12) -0.007(11) -0.017(12) 0.001(13)
C52A 0.14(4) 0.07(2) 0.07(3) -0.03(2) 0.04(2) 0.00(3)
C56A 0.053(8) 0.069(10) 0.051(8) -0.003(7) 0.001(6) 0.008(7)
C57A 0.053(8) 0.077(10) 0.047(8) 0.005(7) 0.003(6) 0.000(7)
C58A 0.057(9) 0.081(13) 0.063(10) -0.002(9) 0.004(7) -0.003(8)
C59A 0.051(11) 0.069(12) 0.093(16) 0.005(12) 0.000(11) -0.002(9)
C60A 0.062(17) 0.081(16) 0.084(16) 0.004(11) 0.026(16) 0.016(14)

loop_
_atom_type_symbol
_atom_type_description
_atom_type_scat_dispersion_real
_atom_type_scat_dispersion_imag
_atom_type_scat_source
C C 0.0181 0.0091 'International Tables Vol C Tables 4.2.6.8 and 6.1.1.4'
H H 0.0000 0.0000 'International Tables Vol C Tables 4.2.6.8 and 6.1.1.4'
O O 0.0492 0.0322 'International Tables Vol C Tables 4.2.6.8 and 6.1.1.4'

loop_
_exptl_crystal_face_index_h
_exptl_crystal_face_index_k
_exptl_crystal_face_index_l
_exptl_crystal_face_perp_dist
4 -4 -1 0.1520
-4 4 1 0.1520
0 -10 12 0.0057
0 10 -12 0.0057
0 23 5 0.0078
0 -23 -5 0.0078

loop_
_geom_angle_atom_site_label_1
_geom_angle_atom_site_label_2
_geom_angle_atom_site_label_3
_geom_angle
_geom_angle_site_symmetry_1
_geom_angle_site_symmetry_3
_geom_angle_publ_flag
C4 O2 C15 119.2(4) . . ?
C12 O3 C23 117.1(4) . . ?
C34 O5 C45 118.6(4) . . ?
C42 O6 C53 118.3(4) . . ?
O1 C1 C2 121.1(4) . . ?
O1 C1 C14 122.1(4) . . ?
C14 C1 C2 116.8(4) . . ?
C36 C37 C38 122.1(4) . . ?
C32 C37 C36 116.3(4) . . ?
C32 C37 C38 121.4(4) . . ?
C7 C8 C9 117.5(4) . . ?
C38 C8 C9 121.4(4) . . ?
C38 C8 C7 121.1(4) . . ?
O2 C4 C5 115.7(4) . . ?
O2 C4 C3 124.6(4) . . ?
C3 C4 C5 119.7(4) . . ?
O4 C31 C32 121.6(4) . . ?
O4 C31 C44 121.5(4) . . ?
C44 C31 C32 116.8(4) . . ?
C10 C9 C8 121.0(4) . . ?
C14 C9 C8 121.2(4) . . ?
C14 C9 C10 117.2(4) . . ?
C2 C7 C8 122.3(4) . . ?
C2 C7 C6 117.0(4) . . ?
C6 C7 C8 120.4(4) . . ?
C6 C5 C4 121.0(4) . . ?
C35 C36 C37 122.4(5) . . ?
C37 C32 C31 121.1(4) . . ?
C37 C32 C33 121.8(4) . . ?
C33 C32 C31 116.9(4) . . ?
C44 C39 C38 121.9(4) . . ?
C44 C39 C40 117.0(4) . . ?
C40 C39 C38 120.8(4) . . ?
C39 C44 C31 121.0(4) . . ?
C39 C44 C43 121.6(4) . . ?
C43 C44 C31 117.3(4) . . ?
C4 C3 C2 119.6(4) . . ?
O3 C12 C13 124.7(5) . . ?
O3 C12 C11 115.2(4) . . ?
C13 C12 C11 120.0(4) . . ?
C7 C2 C1 120.6(4) . . ?
C7 C2 C3 121.3(4) . . ?
C3 C2 C1 117.9(4) . . ?
C11 C10 C9 121.1(5) . . ?
C37 C38 C39 117.7(4) . . ?
C8 C38 C37 121.7(4) . . ?
C8 C38 C39 120.6(4) . . ?
O6 C42 C43 126.0(5) . . ?
O6 C42 C41 113.9(5) . . ?
C43 C42 C41 120.1(5) . . ?
C42 C43 C44 119.4(5) . . ?
C9 C14 C1 121.6(4) . . ?
C9 C14 C13 121.6(4) . . ?
C13 C14 C1 116.7(4) . . ?
C34 C33 C32 119.5(5) . . ?
O2 C15 C16 106.7(4) . . ?
C5 C6 C7 121.4(4) . . ?
C12 C13 C14 119.2(5) . . ?
C10 C11 C12 120.7(4) . . ?
O3 C23 C24 108.1(4) . . ?
C15 C16 C17 114.2(4) . . ?
C16 C17 C18 111.2(4) . . ?
C24 C25 C26 112.7(4) . . ?
C41 C40 C39 121.2(5) . . ?
C36 C35 C34 120.3(5) . . ?
C40 C41 C42 120.6(5) . . ?
O5 C34 C33 124.1(5) . . ?
O5 C34 C35 116.2(4) . . ?
C33 C34 C35 119.6(4) . . ?
C19 C18 C17 114.0(4) . . ?
C23 C24 C25 110.8(4) . . ?
C29 C28 C27 114.1(4) . . ?
O6 C53 C54 105.9(5) . . ?
C28 C29 C30 111.0(4) . . ?
C18 C19 C20 112.2(4) . . ?
C26 C27 C28 113.2(4) . . ?
C27 C26 C25 113.8(4) . . ?
C21 C20 C19 113.3(5) . . ?
C20 C21 C22 112.7(5) . . ?
O5 C45 C46 109.2(5) . . ?
C53 C54 C55 115.5(6) . . ?
C46 C47 C48 113.7(8) . . ?
C46 C47 C48A 104.5(12) . . ?
C47 C46 C45 112.3(6) . . ?
C56 C55 C54 127.5(12) . . ?
C56A C55 C54 114.7(9) . . ?
C48 C49 C50 116.0(12) . . ?
C51 C50 C49 113.8(13) . . ?
C49 C48 C47 115.2(10) . . ?
C50 C51 C52 113.1(15) . . ?
C57 C59 C58 112(2) . . ?
C60 C58 C59 107(3) . . ?
C55 C56 C57 119(2) . . ?
C59 C57 C56 124(2) . . ?
C49A C48A C47 109(3) . . ?
C48A C49A C50A 112(3) . . ?
C49A C50A C51A 119(3) . . ?
C50A C51A C52A 108(3) . . ?
C55 C56A C57A 117.7(12) . . ?
C58A C57A C56A 113.3(13) . . ?
C59A C58A C57A 117.3(16) . . ?
C58A C59A C60A 115(3) . . ?

loop_
_geom_bond_atom_site_label_1
_geom_bond_atom_site_label_2
_geom_bond_distance
_geom_bond_site_symmetry_2
_geom_bond_publ_flag
O1 C1 1.235(6) . ?
O2 C4 1.360(6) . ?
O2 C15 1.434(6) . ?
O3 C12 1.378(5) . ?
O3 C23 1.435(6) . ?
O4 C31 1.235(6) . ?
O5 C34 1.359(6) . ?
O5 C45 1.416(7) . ?
O6 C42 1.372(6) . ?
O6 C53 1.429(7) . ?
C1 C2 1.481(6) . ?
C1 C14 1.474(6) . ?
C37 C36 1.410(7) . ?
C37 C32 1.406(7) . ?
C37 C38 1.450(7) . ?
C8 C9 1.467(6) . ?
C8 C7 1.449(6) . ?
C8 C38 1.429(7) . ?
C4 C5 1.393(7) . ?
C4 C3 1.383(7) . ?
C31 C32 1.478(7) . ?
C31 C44 1.472(7) . ?
C9 C10 1.426(6) . ?
C9 C14 1.395(7) . ?
C7 C2 1.399(7) . ?
C7 C6 1.426(6) . ?
C5 C6 1.366(7) . ?
C36 C35 1.370(7) . ?
C32 C33 1.415(7) . ?
C39 C44 1.396(7) . ?
C39 C38 1.458(7) . ?
C39 C40 1.426(7) . ?
C44 C43 1.409(7) . ?
C3 C2 1.416(7) . ?
C12 C13 1.385(7) . ?
C12 C11 1.396(7) . ?
C10 C11 1.370(7) . ?
C42 C43 1.379(7) . ?
C42 C41 1.395(8) . ?
C14 C13 1.412(6) . ?
C33 C34 1.378(7) . ?
C15 C16 1.507(7) . ?
C23 C24 1.517(6) . ?
C16 C17 1.513(7) . ?
C17 C18 1.544(7) . ?
C25 C24 1.521(7) . ?
C25 C26 1.526(7) . ?
C40 C41 1.369(7) . ?
C35 C34 1.405(7) . ?
C18 C19 1.524(7) . ?
C28 C29 1.520(7) . ?
C28 C27 1.528(7) . ?
C53 C54 1.516(8) . ?
C29 C30 1.531(7) . ?
C19 C20 1.530(7) . ?
C27 C26 1.521(8) . ?
C20 C21 1.510(8) . ?
C21 C22 1.527(8) . ?
C45 C46 1.512(8) . ?
C54 C55 1.526(10) . ?
C47 C46 1.488(10) . ?
C47 C48 1.509(13) . ?
C47 C48A 1.57(3) . ?
C55 C56 1.41(2) . ?
C55 C56A 1.442(16) . ?
C52 C51 1.53(3) . ?
C49 C50 1.53(2) . ?
C49 C48 1.50(2) . ?
C60 C58 1.49(6) . ?
C50 C51 1.504(18) . ?
C59 C58 1.58(3) . ?
C59 C57 1.43(3) . ?
C56 C57 1.49(3) . ?
C48A C49A 1.48(5) . ?
C49A C50A 1.52(5) . ?
C50A C51A 1.53(4) . ?
C51A C52A 1.61(7) . ?
C56A C57A 1.55(2) . ?
C57A C58A 1.51(2) . ?
C58A C59A 1.47(3) . ?
C59A C60A 1.57(5) . ?

loop_
_exptl_oxdiff_crystal_face_indexfrac_h
_exptl_oxdiff_crystal_face_indexfrac_k
_exptl_oxdiff_crystal_face_indexfrac_l
_exptl_oxdiff_crystal_face_x
_exptl_oxdiff_crystal_face_y
_exptl_oxdiff_crystal_face_z
4.2983 -4.3822 -1.4689 0.0006 0.0090 1.0000
-4.2983 4.3822 1.4689 -0.0006 -0.0090 -1.0000
-0.0738 -10.4188 11.6427 0.1301 0.9915 -0.0090
0.0738 10.4188 -11.6427 -0.1301 -0.9915 0.0090
-0.3068 22.9126 5.3268 0.9597 -0.1261 -0.2513
0.3068 -22.9126 -5.3268 -0.9597 0.1261 0.2513
